data_2008803
loop_
_publ_author_name
'Rybarczyk, Agnieszka J.'
'Olszak, Tomasz A.'
'Ma\/lecka, Magdalena'
'Nawrot-Modranka, Jolanta'

_publ_section_title
;
 X-ray investigations of benzopyran derivatives substituted at position
 3
;
_journal_issue 8
_journal_name_full 'Acta Crystallographica Section C'
_journal_page_first 1313
_journal_page_last 1315
_journal_paper_doi 10.1107/S0108270199004734
_journal_volume 55
_journal_year 1999
_chemical_formula_analytical 'C13 H15 N2 O5 P S'
_chemical_formula_moiety 'C13 H15 N2 O5 P S'
_chemical_formula_sum 'C13 H15 N2 O5 P S'
_chemical_formula_weight 342.30
_chemical_name_systematic
;
(E)-3-{[2-(dimethoxythiophosphoryl)-
2-methylhydrazino]methylidene}-3,4-dihydro-2H-1-benzopyran-2,4-dione
;
_space_group_IT_number 14
_symmetry_cell_setting monoclinic
_symmetry_space_group_name_Hall '-P 2ybc'
_symmetry_space_group_name_H-M 'P 1 21/c 1'
_audit_creation_method SHELXL97
_cell_angle_alpha 90.00
_cell_angle_beta 101.200(10)
_cell_angle_gamma 90.00
_cell_formula_units_Z 4
_cell_length_a 10.866(2)
_cell_length_b 12.3900(10)
_cell_length_c 11.8450(10)
_cell_measurement_reflns_used 25
_cell_measurement_temperature 293(2)
_cell_measurement_theta_max 22.68
_cell_measurement_theta_min 18.71
_cell_volume 1564.3(3)
_computing_cell_refinement 'MSC/AFC Diffractometer Control Software'
_computing_data_collection
;MSC/AFC Diffractometer Control Software (Molecular Structure Corporation,
 1989a)
;
_computing_data_reduction 'TEXSAN (Molecular Structure Corporation, 1989b)'
_computing_molecular_graphics 'ORTEX (McArdle, 1995)'
_computing_publication_material 'SHELXL97 and PARST (Nardelli, 1996)'
_computing_structure_refinement 'SHELXL97 (Sheldrick, 1997)'
_computing_structure_solution 'SHELXS97 (Sheldrick, 1990)'
_diffrn_ambient_temperature 293(2)
_diffrn_measured_fraction_theta_full 0.953
_diffrn_measured_fraction_theta_max 0.953
_diffrn_measurement_device_type 'Rigaku AFC-5S'
_diffrn_measurement_method '2\q/\w scan'
_diffrn_radiation_monochromator graphite
_diffrn_radiation_source 'fine-focus sealed tube'
_diffrn_radiation_type MoK\a
_diffrn_radiation_wavelength 0.71073
_diffrn_reflns_av_R_equivalents 0.020
_diffrn_reflns_av_sigmaI/netI 0.050
_diffrn_reflns_limit_h_max 14
_diffrn_reflns_limit_h_min 0
_diffrn_reflns_limit_k_max 16
_diffrn_reflns_limit_k_min 0
_diffrn_reflns_limit_l_max 15
_diffrn_reflns_limit_l_min -15
_diffrn_reflns_number 3800
_diffrn_reflns_theta_full 27.56
_diffrn_reflns_theta_max 27.56
_diffrn_reflns_theta_min 3.51
_diffrn_standards_decay_% <2
_diffrn_standards_interval_count 150
_diffrn_standards_number 3
_exptl_absorpt_coefficient_mu 0.333
_exptl_absorpt_correction_T_max 0.860
_exptl_absorpt_correction_T_min 0.831
_exptl_absorpt_correction_type analytical
_exptl_absorpt_process_details '(de Meulenar & Tompa, 1965)'
_exptl_crystal_colour colourless
_exptl_crystal_density_diffrn 1.453
_exptl_crystal_density_method 'not measured'
_exptl_crystal_description plate
_exptl_crystal_F_000 712
_exptl_crystal_size_max 0.6
_exptl_crystal_size_mid 0.5
_exptl_crystal_size_min 0.4
_refine_diff_density_max 0.284
_refine_diff_density_min -0.198
_refine_ls_extinction_coef 0.0026(8)
_refine_ls_extinction_method 'SHELXL97 (Sheldrick, 1997)'
_refine_ls_goodness_of_fit_ref 0.943
_refine_ls_hydrogen_treatment mixed
_refine_ls_matrix_type full
_refine_ls_number_parameters 258
_refine_ls_number_reflns 3617
_refine_ls_number_restraints 12
_refine_ls_restrained_S_all 0.943
_refine_ls_R_factor_all 0.093
_refine_ls_R_factor_gt 0.038
_refine_ls_shift/su_max 0.039
_refine_ls_shift/su_mean 0.003
_refine_ls_structure_factor_coef Fsqd
_refine_ls_weighting_details 'w = 1/[\s^2^(Fo^2^)+(0.0563P)^2^] where P=(Fo^2^+2Fc^2^)/3'
_refine_ls_weighting_scheme calc
_refine_ls_wR_factor_ref 0.110
_reflns_number_gt 2135
_reflns_number_total 3617
_reflns_threshold_expression I>2\s(I)
_cod_data_source_file na1410.cif
_cod_data_source_block I
_cod_depositor_comments
;
The following automatic conversions were performed:

'_refine_ls_weighting_scheme' value 'calc w =
1/[\s^2^(Fo^2^)+(0.0563P)^2^] where P=(Fo^2^+2Fc^2^)/3' was changed
to 'calc'. New tag '_refine_ls_weighting_details' was created. The
value of the new tag was set to 'w = 1/[\s^2^(Fo^2^)+(0.0563P)^2^]
where P=(Fo^2^+2Fc^2^)/3'.

Automatic conversion script
Id: cif_fix_values 3143 2015-03-26 13:38:13Z robertas 
;
_cod_original_cell_volume 1564.3(4)
_cod_original_sg_symbol_H-M 'P 21/c'
_cod_database_code 2008803

loop_
_symmetry_equiv_pos_as_xyz
'x, y, z'
'-x, y+1/2, -z+1/2'
'-x, -y, -z'
'x, -y-1/2, z-1/2'

loop_
_atom_site_label
_atom_site_fract_x
_atom_site_fract_y
_atom_site_fract_z
_atom_site_U_iso_or_equiv
_atom_site_adp_type
_atom_site_calc_flag
_atom_site_refinement_flags
_atom_site_occupancy
_atom_site_disorder_assembly
_atom_site_disorder_group
_atom_site_type_symbol
P1 0.42727(5) 0.55808(5) 0.21463(5) 0.05111(18) Uani d . 1 . . P
S2 0.47107(7) 0.41447(5) 0.26432(6) 0.0775(2) Uani d . 1 . . S
O641 0.2213(2) 0.84030(10) -0.00540(10) 0.0623(4) Uani d . 1 . . O
O61 0.10536(15) 1.03811(13) 0.23040(14) 0.0661(5) Uani d . 1 . . O
O11 0.46725(14) 0.59724(13) 0.10030(13) 0.0630(4) Uani d . 1 . . O
N3 0.27266(16) 0.57979(14) 0.18674(15) 0.0523(4) Uani d . 1 . . N
C69 0.1208(2) 1.07835(19) 0.1254(2) 0.0573(6) Uani d . 1 . . C
N4 0.23898(17) 0.68403(16) 0.14672(17) 0.0551(5) Uani d . 1 . . N
C70 0.16339(19) 1.01544(18) 0.04389(19) 0.0509(5) Uani d . 1 . . C
O13 0.48145(15) 0.65215(13) 0.29665(14) 0.0678(5) Uani d . 1 . . O
C64 0.18930(18) 0.90042(18) 0.06799(18) 0.0499(5) Uani d . 1 . . C
O621 0.11731(18) 0.90721(16) 0.35652(15) 0.0814(6) Uani d . 1 . . O
C5 0.20463(18) 0.75747(19) 0.2136(2) 0.0503(5) Uani d . 1 . . C
C62 0.1329(2) 0.9321(2) 0.2620(2) 0.0577(6) Uani d . 1 . . C
C65 0.1779(2) 1.0628(2) -0.0589(2) 0.0630(6) Uani d . 1 . . C
C68 0.0900(3) 1.1862(2) 0.1027(3) 0.0760(8) Uani d . 1 . . C
C66 0.1506(3) 1.1695(2) -0.0799(3) 0.0755(8) Uani d . 1 . . C
C63 0.17616(18) 0.86278(18) 0.17979(17) 0.0484(5) Uani d . 1 . . C
C67 0.1054(3) 1.2305(2) 0.0007(3) 0.0832(9) Uani d . 1 . . C
C31 0.1845(3) 0.4984(2) 0.1297(2) 0.0697(7) Uani d D 1 . . C
H311 0.1081(17) 0.5162(19) 0.151(2) 0.081(9) Uiso d D 1 . . H
H313 0.211(2) 0.4323(14) 0.163(2) 0.092(9) Uiso d D 1 . . H
H312 0.174(2) 0.5024(19) 0.0494(11) 0.072(8) Uiso d D 1 . . H
C12 0.5989(3) 0.6027(4) 0.0947(4) 0.0907(10) Uani d . 1 . . C
H121 0.636(3) 0.535(3) 0.113(3) 0.117(13) Uiso d . 1 . . H
H122 0.631(3) 0.653(3) 0.151(3) 0.116(14) Uiso d . 1 . . H
H123 0.605(3) 0.624(3) 0.022(3) 0.119(13) Uiso d . 1 . . H
C14 0.4979(3) 0.6458(3) 0.4193(3) 0.0874(9) Uani d D 1 . . C
H143 0.548(2) 0.5842(16) 0.441(3) 0.114 Uiso d D 1 . . H
H142 0.4213(17) 0.640(2) 0.441(2) 0.114 Uiso d D 1 . . H
H141 0.549(2) 0.7033(17) 0.448(3) 0.114 Uiso d D 1 . . H
H41 0.247(2) 0.705(2) 0.084(2) 0.067(8) Uiso d . 1 . . H
H51 0.200(2) 0.7294(17) 0.2866(19) 0.062(7) Uiso d . 1 . . H
H651 0.209(2) 1.022(2) -0.111(2) 0.075(8) Uiso d . 1 . . H
H671 0.080(2) 1.296(2) -0.015(2) 0.082(9) Uiso d . 1 . . H
H681 0.061(2) 1.220(2) 0.152(2) 0.073(9) Uiso d . 1 . . H
H661 0.162(2) 1.202(2) -0.150(2) 0.072(8) Uiso d . 1 . . H

loop_
_atom_site_aniso_label
_atom_site_aniso_U_11
_atom_site_aniso_U_22
_atom_site_aniso_U_33
_atom_site_aniso_U_12
_atom_site_aniso_U_13
_atom_site_aniso_U_23
P1 0.0535(3) 0.0494(3) 0.0504(3) 0.0021(3) 0.0098(2) 0.0024(3)
S2 0.0939(5) 0.0564(4) 0.0824(5) 0.0184(3) 0.0179(4) 0.0148(3)
O641 0.0735(10) 0.0659(10) 0.0523(9) 0.0130(8) 0.0241(8) -0.0029(8)
O61 0.0667(10) 0.0683(11) 0.0647(11) 0.0024(8) 0.0166(8) -0.0213(9)
O11 0.0590(9) 0.0724(10) 0.0615(9) 0.0046(8) 0.0216(7) 0.0099(8)
N3 0.0538(10) 0.0509(10) 0.0527(10) 0.0017(8) 0.0117(8) 0.0017(8)
C69 0.0419(11) 0.0612(14) 0.0636(14) -0.0035(10) -0.0029(10) -0.0143(12)
N4 0.0590(12) 0.0599(12) 0.0502(11) 0.0116(9) 0.0197(9) 0.0065(10)
C70 0.0378(11) 0.0576(12) 0.0544(12) -0.0042(9) 0.0018(9) -0.0082(11)
O13 0.0750(11) 0.0620(10) 0.0627(10) -0.0124(8) 0.0045(8) -0.0053(8)
C64 0.0374(11) 0.0590(13) 0.0533(12) 0.0030(9) 0.0092(9) -0.0072(11)
O621 0.0994(14) 0.0943(14) 0.0596(11) 0.0066(11) 0.0382(10) -0.0118(10)
C5 0.0366(10) 0.0667(14) 0.0494(12) -0.0001(10) 0.0129(9) -0.0021(11)
C62 0.0490(12) 0.0664(15) 0.0576(14) 0.0002(11) 0.0103(10) -0.0143(12)
C65 0.0533(14) 0.0697(16) 0.0615(15) -0.0024(12) -0.0002(11) 0.0001(13)
C68 0.0687(18) 0.0633(17) 0.088(2) 0.0047(13) -0.0057(15) -0.0253(17)
C66 0.0727(17) 0.0689(17) 0.0747(19) -0.0063(14) -0.0105(14) 0.0076(16)
C63 0.0379(10) 0.0600(13) 0.0481(11) -0.0003(9) 0.0101(9) -0.0069(10)
C67 0.0808(19) 0.0528(16) 0.099(2) -0.0028(15) -0.0250(17) -0.0022(17)
C31 0.0667(18) 0.0784(19) 0.0622(17) -0.0211(15) 0.0079(13) 0.0062(15)
C12 0.0641(19) 0.117(3) 0.099(3) 0.003(2) 0.0350(18) 0.012(3)
C14 0.083(2) 0.107(3) 0.0660(18) -0.0056(18) 0.0008(16) -0.0208(18)

loop_
_atom_type_symbol
_atom_type_description
_atom_type_scat_dispersion_real
_atom_type_scat_dispersion_imag
_atom_type_scat_source
C C 0.0033 0.0016 'International Tables Vol C Tables 4.2.6.8 and 6.1.1.4'
H H 0.0000 0.0000 'International Tables Vol C Tables 4.2.6.8 and 6.1.1.4'
N N 0.0061 0.0033 'International Tables Vol C Tables 4.2.6.8 and 6.1.1.4'
O O 0.0106 0.0060 'International Tables Vol C Tables 4.2.6.8 and 6.1.1.4'
S S 0.1246 0.1234 'International Tables Vol C Tables 4.2.6.8 and 6.1.1.4'
P P 0.1023 0.0942 'International Tables Vol C Tables 4.2.6.8 and 6.1.1.4'

loop_
_geom_angle_atom_site_label_1
_geom_angle_atom_site_label_2
_geom_angle_atom_site_label_3
_geom_angle
_geom_angle_publ_flag
O13 P1 O11 99.90(10) yes
O13 P1 N3 104.30(10) yes
O11 P1 N3 102.40(10) yes
O13 P1 S2 117.70(10) yes
O11 P1 S2 117.30(10) yes
N3 P1 S2 113.10(10) yes
C69 O61 C62 122.0(2) no
C12 O11 P1 119.6(2) yes
N4 N3 C31 112.0(2) yes
N4 N3 P1 113.70(10) yes
C31 N3 P1 121.6(2) yes
O61 C69 C70 122.6(2) no
O61 C69 C68 117.0(2) no
C70 C69 C68 120.4(3) no
C5 N4 N3 121.6(2) yes
C5 N4 H41 115(2) no
N3 N4 H41 123(2) no
C65 C70 C69 118.9(2) no
C65 C70 C64 122.0(2) no
C69 C70 C64 119.1(2) no
C14 O13 P1 123.4(2) yes
O641 C64 C63 122.7(2) no
O641 C64 C70 120.9(2) no
C63 C64 C70 116.4(2) no
N4 C5 C63 123.7(2) yes
N4 C5 H51 112.0(10) no
C63 C5 H51 124.0(10) no
O621 C62 O61 115.7(2) no
O621 C62 C63 126.7(2) no
O61 C62 C63 117.6(2) no
C66 C65 C70 120.7(3) no
C66 C65 H651 120(2) no
C70 C65 H651 119(2) no
C67 C68 C69 119.4(3) no
C67 C68 H681 123(2) no
C69 C68 H681 117(2) no
C65 C66 C67 119.8(3) no
C65 C66 H661 120(2) no
C67 C66 H661 120(2) no
C5 C63 C64 121.1(2) no
C5 C63 C62 116.7(2) no
C64 C63 C62 122.2(2) no
C68 C67 C66 120.8(3) no
C68 C67 H671 119(2) no
C66 C67 H671 120(2) no
N3 C31 H311 104(2) no
N3 C31 H313 107(2) no
H311 C31 H313 108(2) no
N3 C31 H312 112(2) no
H311 C31 H312 109(2) no
H313 C31 H312 116(2) no
O11 C12 H121 109(2) no
O11 C12 H122 103(2) no
H121 C12 H122 111(3) no
O11 C12 H123 108(2) no
H121 C12 H123 112(3) no
H122 C12 H123 114(3) no
O13 C14 H143 106(2) no
O13 C14 H142 110(2) no
H143 C14 H142 111(2) no
O13 C14 H141 106(2) no
H143 C14 H141 105(2) no
H142 C14 H141 118(2) no

loop_
_geom_bond_atom_site_label_1
_geom_bond_atom_site_label_2
_geom_bond_site_symmetry_2
_geom_bond_distance
_geom_bond_publ_flag
P1 O13 . 1.558(2) yes
P1 O11 . 1.577(2) yes
P1 N3 . 1.670(2) yes
P1 S2 . 1.9050(10) yes
O641 C64 . 1.244(2) no
O61 C69 . 1.380(3) no
O61 C62 . 1.382(3) no
O11 C12 . 1.446(3) yes
N3 N4 . 1.400(2) yes
N3 C31 . 1.463(3) yes
C69 C70 . 1.388(3) no
C69 C68 . 1.390(4) no
N4 C5 . 1.308(3) no
N4 H41 . 0.81(2) no
C70 C65 . 1.388(3) no
C70 C64 . 1.470(3) no
O13 C14 . 1.431(3) yes
C64 C63 . 1.437(3) no
O621 C62 . 1.204(3) no
C5 C63 . 1.382(3) yes
C5 H51 . 0.94(2) no
C62 C63 . 1.444(3) no
C65 C66 . 1.367(4) no
C65 H651 . 0.91(3) no
C68 C67 . 1.367(4) no
C68 H681 . 0.83(2) no
C66 C67 . 1.381(4) no
C66 H661 . 0.95(2) no
C67 H671 . 0.87(3) no
C31 H311 . 0.940(10) no
C31 H313 . 0.930(10) no
C31 H312 . 0.940(10) no
C12 H121 . 0.94(3) no
C12 H122 . 0.93(3) no
C12 H123 . 0.91(3) no
C14 H143 . 0.940(10) no
C14 H142 . 0.920(10) no
C14 H141 . 0.930(10) no

loop_
_geom_hbond_atom_site_label_D
_geom_hbond_atom_site_label_H
_geom_hbond_atom_site_label_A
_geom_hbond_site_symmetry_A
_geom_hbond_distance_DH
_geom_hbond_distance_HA
_geom_hbond_distance_DA
_geom_hbond_angle_DHA
_geom_hbond_publ_flag
N4 H41 O641 1_555 0.81(3) 1.97(2) 2.627(3) 138(2) yes

loop_
_cod_related_entry_id
_cod_related_entry_database
_cod_related_entry_code
1 ChemSpider 21182918
